data_7715166
loop_
_publ_author_name
'Wang, Jieying'
'Ping, Yezi'
'Chen, Yanmei'
'Liu, Shanshan'
'Dong, Jinfeng'
'Ruan, Zhijun'
'Liang, Xiangming'
'Lin, Junqi'

_publ_section_title
;
 Improvement of electrocatalytic water oxidation activity of novel copper
 complex by modulating the axial coordination of phosphate on metal
 center.
;
_journal_issue 11
_journal_name_full 'Dalton transactions (Cambridge, England : 2003)'
_journal_page_first 5222
_journal_page_last 5229
_journal_paper_doi 10.1039/d3dt03409g
_journal_volume 53
_journal_year 2024
_chemical_formula_moiety 'C16 H26 Cu N4 O4 P, H2 O4 P'
_chemical_formula_sum 'C16 H28 Cu N4 O8 P2'
_chemical_formula_weight 529.90
_space_group_crystal_system orthorhombic
_space_group_IT_number 62
_space_group_name_Hall '-P 2ac 2n'
_space_group_name_H-M_alt 'P n m a'
_atom_sites_solution_hydrogens mixed
_audit_creation_method SHELXL-2018/3
_audit_update_record
;
2023-10-12 deposited with the CCDC.	2024-02-01 downloaded from the CCDC.
;
_cell_angle_alpha 90
_cell_angle_beta 90
_cell_angle_gamma 90
_cell_formula_units_Z 4
_cell_length_a 13.4467(8)
_cell_length_b 12.0071(9)
_cell_length_c 12.9894(10)
_cell_measurement_reflns_used 5133
_cell_measurement_temperature 295(2)
_cell_measurement_theta_max 24.246
_cell_measurement_theta_min 2.309
_cell_volume 2097.2(3)
_computing_structure_refinement 'SHELXL-2018/3 (Sheldrick, 2018)'
_computing_structure_solution 'SHELXT 2018/2 (Sheldrick, 2018)'
_diffrn_ambient_temperature 295(2)
_diffrn_measured_fraction_theta_full 0.999
_diffrn_measured_fraction_theta_max 0.999
_diffrn_measurement_device_type 'Bruker apexIII CCD detector'
_diffrn_measurement_method '\f and \w scans'
_diffrn_radiation_type MoK\a
_diffrn_radiation_wavelength 0.71073
_diffrn_reflns_av_R_equivalents 0.0948
_diffrn_reflns_av_unetI/netI 0.0357
_diffrn_reflns_Laue_measured_fraction_full 0.999
_diffrn_reflns_Laue_measured_fraction_max 0.999
_diffrn_reflns_limit_h_max 16
_diffrn_reflns_limit_h_min -15
_diffrn_reflns_limit_k_max 14
_diffrn_reflns_limit_k_min -14
_diffrn_reflns_limit_l_max 15
_diffrn_reflns_limit_l_min -15
_diffrn_reflns_number 27149
_diffrn_reflns_point_group_measured_fraction_full 0.999
_diffrn_reflns_point_group_measured_fraction_max 0.999
_diffrn_reflns_theta_full 25.073
_diffrn_reflns_theta_max 25.073
_diffrn_reflns_theta_min 2.180
_exptl_absorpt_coefficient_mu 1.247
_exptl_absorpt_correction_T_max 0.7452
_exptl_absorpt_correction_T_min 0.6695
_exptl_absorpt_correction_type multi-scan
_exptl_absorpt_process_details sadabs
_exptl_crystal_colour dark-blue
_exptl_crystal_density_diffrn 1.678
_exptl_crystal_density_meas ?
_exptl_crystal_description block
_exptl_crystal_F_000 1100
_exptl_crystal_size_max 0.210
_exptl_crystal_size_mid 0.200
_exptl_crystal_size_min 0.190
_refine_diff_density_max 0.556
_refine_diff_density_min -0.954
_refine_diff_density_rms 0.112
_refine_ls_extinction_method none
_refine_ls_goodness_of_fit_ref 1.060
_refine_ls_hydrogen_treatment constr
_refine_ls_matrix_type full
_refine_ls_number_parameters 226
_refine_ls_number_reflns 1961
_refine_ls_number_restraints 335
_refine_ls_restrained_S_all 1.158
_refine_ls_R_factor_all 0.0732
_refine_ls_R_factor_gt 0.0540
_refine_ls_shift/su_max 0.000
_refine_ls_shift/su_mean 0.000
_refine_ls_structure_factor_coef Fsqd
_refine_ls_weighting_details 'w=1/[\s^2^(Fo^2^)+(0.1043P)^2^+1.9797P] where P=(Fo^2^+2Fc^2^)/3'
_refine_ls_weighting_scheme calc
_refine_ls_wR_factor_gt 0.1486
_refine_ls_wR_factor_ref 0.1648
_reflns_Friedel_coverage 0.000
_reflns_number_gt 1489
_reflns_number_total 1961
_reflns_threshold_expression 'I > 2\s(I)'
_cod_data_source_file d3dt03409g2.cif
_cod_data_source_block t
_cod_depositor_comments
;
The following automatic conversions were performed:

data item '_exptl_crystal_density_meas' value 'not measured' was
changed to '?' -- the value is perceived as not measured.

Automatic conversion script
Id: cif_fix_values 8170 2020-07-09 18:12:32Z antanas 

 Adding full bibliography for 7715165--7715166.cif.
;
_cod_database_code 7715166
_shelx_shelxl_version_number 2018/3
_shelx_space_group_comment
;
The symmetry employed for this shelxl refinement is uniquely defined
by the following loop, which should always be used as a source of
symmetry information in preference to the above space-group names.
They are only intended as comments.
;
_shelx_estimated_absorpt_t_min 0.780
_shelx_estimated_absorpt_t_max 0.798

loop_
_space_group_symop_operation_xyz
'x, y, z'
'-x+1/2, -y, z+1/2'
'-x, y+1/2, -z'
'x+1/2, -y+1/2, -z+1/2'
'-x, -y, -z'
'x-1/2, y, -z-1/2'
'x, -y-1/2, z'
'-x-1/2, y-1/2, z-1/2'

loop_
_atom_site_label
_atom_site_type_symbol
_atom_site_fract_x
_atom_site_fract_y
_atom_site_fract_z
_atom_site_U_iso_or_equiv
_atom_site_adp_type
_atom_site_occupancy
_atom_site_site_symmetry_order
_atom_site_calc_flag
_atom_site_refinement_flags_posn
_atom_site_refinement_flags_adp
_atom_site_refinement_flags_occupancy
_atom_site_disorder_assembly
_atom_site_disorder_group
Cu1 Cu 0.73492(5) 0.750000 0.50407(5) 0.0379(3) Uani 1 2 d DS TU P . .
P2 P 0.70275(13) 0.750000 0.84595(13) 0.0458(5) Uani 1 2 d DS TU P . .
P1 P 0.6433(7) 0.7527(12) 0.2476(7) 0.045(2) Uani 0.176(4) 1 d D U P A -3
N1 N 0.6364(2) 0.6469(3) 0.5570(3) 0.0396(8) Uani 1 1 d . . . . .
O5 O 0.7735(4) 0.750000 0.9268(4) 0.0788(17) Uani 1 2 d DS TU P B .
N2 N 0.8187(3) 0.6072(4) 0.4935(3) 0.0526(10) Uani 1 1 d . . . . .
C5 C 0.5564(3) 0.6885(4) 0.6055(3) 0.0445(10) Uani 1 1 d . . . . .
C4 C 0.4902(4) 0.6174(5) 0.6514(4) 0.0642(15) Uani 1 1 d . . . . .
H4 H 0.433185 0.644963 0.682960 0.077 Uiso 1 1 calc R U . . .
C1 C 0.6564(3) 0.5386(4) 0.5528(4) 0.0500(11) Uani 1 1 d . . . . .
C2 C 0.5926(5) 0.4643(4) 0.6009(4) 0.0704(16) Uani 1 1 d . . . . .
H2 H 0.605737 0.388249 0.600054 0.085 Uiso 1 1 calc R U . . .
C3 C 0.5087(4) 0.5056(5) 0.6505(5) 0.0733(18) Uani 1 1 d . . . . .
H3 H 0.465107 0.456973 0.683046 0.088 Uiso 1 1 calc R U . . .
O1 O 0.7125(10) 0.7871(14) 0.3353(9) 0.054(3) Uani 0.176(4) 1 d D U P A -3
C6 C 0.7463(4) 0.5124(5) 0.4902(4) 0.0617(15) Uani 1 1 d . . . . .
H6A H 0.726766 0.498495 0.419417 0.074 Uiso 1 1 calc R U . . .
H6B H 0.777711 0.445604 0.516601 0.074 Uiso 1 1 calc R U . . .
O4 O 0.6906(12) 0.6430(9) 0.8004(12) 0.103(5) Uani 0.5 1 d D U P B -1
H4A H 0.701500 0.612820 0.746690 0.155 Uiso 0.5 1 d . U P C -1
C7 C 0.8775(4) 0.5980(5) 0.5897(5) 0.0753(17) Uani 1 1 d . . . . .
H7A H 0.929362 0.652969 0.589440 0.113 Uiso 1 1 calc R U . . .
H7B H 0.906366 0.525073 0.594152 0.113 Uiso 1 1 calc R U . . .
H7C H 0.834807 0.610170 0.647915 0.113 Uiso 1 1 calc R U . . .
O6 O 0.6064(5) 0.750000 0.8840(7) 0.157(4) Uani 1 2 d DS TU P B .
C8 C 0.8860(4) 0.5990(6) 0.4038(5) 0.086(2) Uani 1 1 d . . . . .
H8A H 0.850666 0.619683 0.342462 0.129 Uiso 1 1 calc R U . . .
H8B H 0.909508 0.523803 0.397235 0.129 Uiso 1 1 calc R U . . .
H8C H 0.941558 0.648122 0.413323 0.129 Uiso 1 1 calc R U . . .
O4A O 0.7349(10) 0.8337(12) 0.7770(12) 0.098(5) Uani 0.5 1 d D U P B -2
H4AA H 0.794911 0.841415 0.794971 0.147 Uiso 0.5 1 d R U P B -2
O2 O 0.6344(14) 0.8429(17) 0.1717(12) 0.064(4) Uani 0.176(4) 1 d D U P A -3
H2A H 0.609382 0.852570 0.119909 0.097 Uiso 0.353(8) 1 d R U P A -3
O3 O 0.6875(14) 0.6470(16) 0.2012(16) 0.074(5) Uani 0.176(4) 1 d D U P A -3
H3A H 0.682377 0.595075 0.241838 0.110 Uiso 0.353(8) 1 d R U P A -3
O7 O 0.5411(8) 0.7242(15) 0.2929(13) 0.078(5) Uani 0.176(4) 1 d D U P A -3
P1A P 0.6707(4) 0.749(2) 0.2356(4) 0.0419(11) Uani 0.324(4) 1 d D U P A -4
O1A O 0.6612(7) 0.7240(8) 0.3446(6) 0.052(2) Uani 0.324(4) 1 d D U P A -4
O2A O 0.7620(9) 0.7128(11) 0.1960(10) 0.093(4) Uani 0.324(4) 1 d D U P A -4
H1AA H 0.768340 0.645914 0.206770 0.139 Uiso 0.647(8) 1 calc R U P A -4
O3A O 0.5801(10) 0.7079(10) 0.1898(10) 0.088(4) Uani 0.324(4) 1 d D U P A -4
O7A O 0.6630(13) 0.8702(11) 0.2269(12) 0.081(4) Uani 0.324(4) 1 d D U P A -4
H1AB H 0.718164 0.896544 0.215351 0.121 Uiso 0.647(8) 1 calc R U P A -4

loop_
_atom_site_aniso_label
_atom_site_aniso_U_11
_atom_site_aniso_U_22
_atom_site_aniso_U_33
_atom_site_aniso_U_23
_atom_site_aniso_U_13
_atom_site_aniso_U_12
Cu1 0.0275(4) 0.0436(5) 0.0425(5) 0.000 0.0028(3) 0.000
P2 0.0480(10) 0.0477(10) 0.0417(10) 0.000 -0.0094(7) 0.000
P1 0.050(4) 0.038(3) 0.047(3) 0.001(5) -0.014(3) 0.001(5)
N1 0.0346(18) 0.044(2) 0.040(2) 0.0034(16) -0.0017(15) -0.0038(15)
O5 0.092(4) 0.074(4) 0.071(4) 0.000 -0.028(3) 0.000
N2 0.041(2) 0.063(3) 0.054(2) 0.0008(19) 0.0013(17) 0.0161(19)
C5 0.035(2) 0.064(3) 0.034(2) 0.002(2) 0.0009(17) -0.0067(19)
C4 0.046(3) 0.098(4) 0.049(3) 0.015(3) 0.002(2) -0.017(3)
C1 0.051(3) 0.045(3) 0.054(3) 0.004(2) -0.012(2) -0.002(2)
C2 0.091(4) 0.048(3) 0.073(4) 0.016(3) -0.029(3) -0.022(3)
C3 0.065(4) 0.087(5) 0.067(4) 0.030(3) -0.007(3) -0.030(3)
O1 0.055(5) 0.055(5) 0.051(4) 0.002(5) -0.001(5) -0.003(5)
C6 0.069(4) 0.047(3) 0.069(4) -0.003(2) -0.010(3) 0.012(2)
O4 0.145(13) 0.088(7) 0.078(9) -0.023(6) -0.042(8) 0.015(8)
C7 0.054(3) 0.081(4) 0.091(4) 0.011(3) -0.026(3) 0.013(3)
O6 0.074(5) 0.251(11) 0.147(7) 0.000 0.020(5) 0.000
C8 0.071(4) 0.094(4) 0.094(4) 0.006(4) 0.033(3) 0.034(3)
O4A 0.089(9) 0.125(10) 0.080(8) 0.050(8) -0.015(6) -0.030(6)
O2 0.072(9) 0.067(8) 0.054(8) 0.012(7) -0.021(7) -0.003(8)
O3 0.079(9) 0.064(8) 0.078(9) -0.004(8) 0.007(8) 0.001(8)
O7 0.070(7) 0.061(9) 0.102(8) -0.002(7) -0.002(7) 0.000(7)
P1A 0.045(2) 0.0425(18) 0.0382(18) 0.000(5) -0.0020(15) -0.001(5)
O1A 0.050(4) 0.054(5) 0.052(4) -0.002(4) -0.007(3) -0.006(3)
O2A 0.096(7) 0.085(8) 0.098(7) -0.002(6) 0.023(6) 0.027(6)
O3A 0.092(6) 0.085(7) 0.087(6) 0.009(5) -0.024(6) -0.018(5)
O7A 0.088(7) 0.072(6) 0.083(7) 0.008(6) 0.022(6) 0.003(6)

loop_
_atom_type_symbol
_atom_type_description
_atom_type_scat_dispersion_real
_atom_type_scat_dispersion_imag
_atom_type_scat_source
C C 0.0033 0.0016 'International Tables Vol C Tables 4.2.6.8 and 6.1.1.4'
H H 0.0000 0.0000 'International Tables Vol C Tables 4.2.6.8 and 6.1.1.4'
Cu Cu 0.3201 1.2651 'International Tables Vol C Tables 4.2.6.8 and 6.1.1.4'
N N 0.0061 0.0033 'International Tables Vol C Tables 4.2.6.8 and 6.1.1.4'
O O 0.0106 0.0060 'International Tables Vol C Tables 4.2.6.8 and 6.1.1.4'
P P 0.1023 0.0942 'International Tables Vol C Tables 4.2.6.8 and 6.1.1.4'

loop_
_geom_angle_atom_site_label_1
_geom_angle_atom_site_label_2
_geom_angle_atom_site_label_3
_geom_angle
_geom_angle_site_symmetry_1
_geom_angle_site_symmetry_3
_geom_angle_publ_flag
N1 Cu1 N1 79.3(2) 7_575 . ?
N1 Cu1 N2 82.26(16) 7_575 7_575 ?
N1 Cu1 N2 158.48(16) . 7_575 ?
N1 Cu1 N2 158.48(16) 7_575 . ?
N1 Cu1 N2 82.26(16) . . ?
N2 Cu1 N2 113.0(3) 7_575 . ?
N1 Cu1 O1 112.3(3) 7_575 7_575 ?
N1 Cu1 O1 97.3(4) . 7_575 ?
N2 Cu1 O1 100.0(4) 7_575 7_575 ?
N2 Cu1 O1 81.0(4) . 7_575 ?
N1 Cu1 O1 97.3(4) 7_575 . ?
N1 Cu1 O1 112.3(3) . . ?
N2 Cu1 O1 81.0(4) 7_575 . ?
N2 Cu1 O1 100.0(4) . . ?
O1 Cu1 O1 22.7(8) 7_575 . ?
N1 Cu1 O1A 96.3(3) 7_575 . ?
N1 Cu1 O1A 86.5(3) . . ?
N2 Cu1 O1A 106.7(3) 7_575 . ?
N2 Cu1 O1A 93.6(3) . . ?
O6 P2 O4A 120.7(6) . 7_575 ?
O6 P2 O4A 120.7(6) . . ?
O4A P2 O4A 90.7(15) 7_575 . ?
O6 P2 O5 111.2(5) . . ?
O4A P2 O5 105.3(8) 7_575 . ?
O4A P2 O5 105.3(8) . . ?
O6 P2 O4 92.3(7) . . ?
O5 P2 O4 112.7(7) . . ?
O6 P2 H4AA 141.4 . . ?
O4A P2 H4AA 89.4 7_575 . ?
O4A P2 H4AA 27.7 . . ?
O5 P2 H4AA 79.0 . . ?
O6 P2 H4AA 141.4(5) . 7_575 ?
O5 P2 H4AA 79.0(6) . 7_575 ?
O4 P2 H4AA 51.0(8) . 7_575 ?
O2 P1 O3 112.3(5) . . ?
O2 P1 O1 110.6(6) . . ?
O3 P1 O1 106.4(7) . . ?
O2 P1 O7 110.4(6) . . ?
O3 P1 O7 108.3(6) . . ?
O1 P1 O7 108.7(5) . . ?
C1 N1 C5 123.0(4) . . ?
C1 N1 Cu1 118.2(3) . . ?
C5 N1 Cu1 118.4(3) . . ?
C8 N2 C7 109.4(5) . . ?
C8 N2 C6 108.9(5) . . ?
C7 N2 C6 108.4(4) . . ?
C8 N2 Cu1 116.3(3) . . ?
C7 N2 Cu1 107.3(3) . . ?
C6 N2 Cu1 106.2(3) . . ?
N1 C5 C4 119.5(5) . . ?
N1 C5 C5 111.8(2) . 7_575 ?
C4 C5 C5 128.6(3) . 7_575 ?
C3 C4 C5 119.3(5) . . ?
C3 C4 H4 120.3 . . ?
C5 C4 H4 120.3 . . ?
N1 C1 C2 119.1(5) . . ?
N1 C1 C6 113.1(4) . . ?
C2 C1 C6 127.8(5) . . ?
C1 C2 C3 118.7(5) . . ?
C1 C2 H2 120.6 . . ?
C3 C2 H2 120.6 . . ?
C4 C3 C2 120.2(5) . . ?
C4 C3 H3 119.9 . . ?
C2 C3 H3 119.9 . . ?
P1 O1 Cu1 138.8(8) . . ?
C1 C6 N2 110.6(4) . . ?
C1 C6 H6A 109.5 . . ?
N2 C6 H6A 109.5 . . ?
C1 C6 H6B 109.5 . . ?
N2 C6 H6B 109.5 . . ?
H6A C6 H6B 108.1 . . ?
P2 O4 H4A 138.6 . . ?
P2 O4 H4AA 77.8(7) . 7_575 ?
H4A O4 H4AA 80.5 . 7_575 ?
N2 C7 H7A 109.5 . . ?
N2 C7 H7B 109.5 . . ?
H7A C7 H7B 109.5 . . ?
N2 C7 H7C 109.5 . . ?
H7A C7 H7C 109.5 . . ?
H7B C7 H7C 109.5 . . ?
N2 C8 H8A 109.5 . . ?
N2 C8 H8B 109.5 . . ?
H8A C8 H8B 109.5 . . ?
N2 C8 H8C 109.5 . . ?
H8A C8 H8C 109.5 . . ?
H8B C8 H8C 109.5 . . ?
P2 O4A H4AA 101.2 . . ?
P2 O4A H4A 130.5(12) . 7_575 ?
P1 O2 H2A 137.8 . . ?
P1 O3 H3A 110.2 . . ?
O2A P1A O3A 118.9(14) . . ?
O2A P1A O1A 111.7(11) . . ?
O3A P1A O1A 104.9(10) . . ?
O2A P1A O7A 110.0(13) . . ?
O3A P1A O7A 104.4(13) . . ?
O1A P1A O7A 106.0(12) . . ?
P1A O1A Cu1 143.6(8) . . ?
P1A O2A H1AA 109.5 . . ?
P1A O7A H1AB 109.5 . . ?

loop_
_geom_bond_atom_site_label_1
_geom_bond_atom_site_label_2
_geom_bond_distance
_geom_bond_site_symmetry_2
_geom_bond_publ_flag
Cu1 N1 1.939(3) 7_575 ?
Cu1 N1 1.940(3) . ?
Cu1 N2 2.056(4) 7_575 ?
Cu1 N2 2.056(4) . ?
Cu1 O1 2.257(11) 7_575 ?
Cu1 O1 2.257(11) . ?
Cu1 O1A 2.317(8) . ?
P2 O6 1.386(6) . ?
P2 O4A 1.413(7) 7_575 ?
P2 O4A 1.413(7) . ?
P2 O5 1.417(5) . ?
P2 O4 1.424(8) . ?
P2 H4AA 1.7830 . ?
P2 H4AA 1.783(10) 7_575 ?
P1 O2 1.469(4) . ?
P1 O3 1.526(8) . ?
P1 O1 1.527(8) . ?
P1 O7 1.534(8) . ?
N1 C1 1.329(6) . ?
N1 C5 1.344(5) . ?
N2 C8 1.480(6) . ?
N2 C7 1.483(6) . ?
N2 C6 1.498(8) . ?
C5 C4 1.370(7) . ?
C5 C5 1.477(10) 7_575 ?
C4 C3 1.365(8) . ?
C4 H4 0.9300 . ?
C1 C2 1.385(7) . ?
C1 C6 1.491(7) . ?
C2 C3 1.391(8) . ?
C2 H2 0.9300 . ?
C3 H3 0.9300 . ?
C6 H6A 0.9700 . ?
C6 H6B 0.9700 . ?
O4 H4A 0.8002 . ?
O4 H4AA 1.42(2) 7_575 ?
C7 H7A 0.9600 . ?
C7 H7B 0.9600 . ?
C7 H7C 0.9600 . ?
C8 H8A 0.9600 . ?
C8 H8B 0.9600 . ?
C8 H8C 0.9600 . ?
O4A H4AA 0.8456 . ?
O2 H2A 0.7611 . ?
O3 H3A 0.8201 . ?
P1A O2A 1.400(12) . ?
P1A O3A 1.443(13) . ?
P1A O1A 1.454(10) . ?
P1A O7A 1.46(2) . ?
O2A H1AA 0.8200 . ?
O7A H1AB 0.8200 . ?

loop_
_geom_hbond_atom_site_label_D
_geom_hbond_atom_site_label_H
_geom_hbond_atom_site_label_A
_geom_hbond_distance_DH
_geom_hbond_distance_HA
_geom_hbond_distance_DA
_geom_hbond_angle_DHA
_geom_hbond_site_symmetry_A
_geom_hbond_publ_flag
C6 H6A O4^a 0.97 2.55 3.206(19) 124.8 2_664 yes
C7 H7C O4^a 0.96 2.80 3.755(17) 172.9 . yes
C2 H2 O2A^d 0.93 2.49 3.142(12) 127.5 2_665 yes
C6 H6A O4^a 0.97 2.55 3.206(19) 124.8 2_664 yes
C6 H6B O2^c 0.97 2.64 3.504(14) 148.4 8_756 yes
O4^a H4A^a N1 0.80 2.65 3.245(17) 132.9 . yes
C7 H7B O2^c 0.96 2.47 3.247(18) 138.0 8_756 yes
C7 H7C O4A^b 0.96 2.25 3.205(13) 171.2 7_575 yes
C8 H8A O1^c 0.96 2.17 2.847(13) 126.4 7_575 yes
C8 H8A O2A^d 0.96 2.51 3.454(16) 168.5 . yes
C8 H8C O3A^d 0.96 2.40 3.162(13) 135.6 6_656 yes

loop_
_geom_torsion_atom_site_label_1
_geom_torsion_atom_site_label_2
_geom_torsion_atom_site_label_3
_geom_torsion_atom_site_label_4
_geom_torsion
_geom_torsion_site_symmetry_1
_geom_torsion_site_symmetry_2
_geom_torsion_site_symmetry_3
_geom_torsion_site_symmetry_4
_geom_torsion_publ_flag
C1 N1 C5 C4 -1.5(6) . . . . ?
Cu1 N1 C5 C4 -174.3(3) . . . . ?
C1 N1 C5 C5 175.4(3) . . . 7_575 ?
Cu1 N1 C5 C5 2.6(3) . . . 7_575 ?
N1 C5 C4 C3 2.5(7) . . . . ?
C5 C5 C4 C3 -173.8(4) 7_575 . . . ?
C5 N1 C1 C2 -0.4(7) . . . . ?
Cu1 N1 C1 C2 172.5(3) . . . . ?
C5 N1 C1 C6 177.1(4) . . . . ?
Cu1 N1 C1 C6 -10.1(5) . . . . ?
N1 C1 C2 C3 1.2(7) . . . . ?
C6 C1 C2 C3 -175.8(5) . . . . ?
C5 C4 C3 C2 -1.7(8) . . . . ?
C1 C2 C3 C4 -0.1(8) . . . . ?
O2 P1 O1 Cu1 151.8(15) . . . . ?
O3 P1 O1 Cu1 -86.0(16) . . . . ?
O7 P1 O1 Cu1 30.5(17) . . . . ?
N1 C1 C6 N2 29.4(6) . . . . ?
C2 C1 C6 N2 -153.5(5) . . . . ?
C8 N2 C6 C1 -159.0(4) . . . . ?
C7 N2 C6 C1 82.0(5) . . . . ?
Cu1 N2 C6 C1 -33.0(5) . . . . ?
O2A P1A O1A Cu1 57(3) . . . . ?
O3A P1A O1A Cu1 -173.4(10) . . . . ?
O7A P1A O1A Cu1 -63.3(17) . . . . ?
